data_4339300
loop_
_publ_author_name
'Yang, Ying'
'Roesky, Herbert W.'
'Jones, Peter G.'
'So, Cheuk-Wai'
'Zhang, Zhensheng'
'Herbst-Irmer, Regine'
'Ye, Hongqi'

_publ_section_title
;
 Synthesis and structural characterization of monomeric heterobimetallic
 oxides with a GeII-O-M skeleton (M = Yb, Y).
;
_journal_issue 25
_journal_name_full 'Inorganic chemistry'
_journal_page_first 10860
_journal_page_last 10863
_journal_paper_doi 10.1021/ic701262x
_journal_volume 46
_journal_year 2007
_chemical_formula_sum 'C43 H59 Ge N2 O2 Y'
_chemical_formula_weight 797.42
_chemical_name_systematic
;
 ?
;
_space_group_IT_number 2
_symmetry_cell_setting triclinic
_symmetry_space_group_name_Hall '-P 1'
_symmetry_space_group_name_H-M 'P -1'
_atom_sites_solution_hydrogens geom
_atom_sites_solution_primary direct
_atom_sites_solution_secondary difmap
_audit_creation_method SHELXL-97
_cell_angle_alpha 90.190(3)
_cell_angle_beta 98.071(3)
_cell_angle_gamma 90.000(3)
_cell_formula_units_Z 4
_cell_length_a 8.8517(4)
_cell_length_b 37.4086(16)
_cell_length_c 12.0005(5)
_cell_measurement_reflns_used 9922
_cell_measurement_temperature 100(2)
_cell_measurement_theta_max 28.41
_cell_measurement_theta_min 2.37
_cell_volume 3934.3(3)
_computing_cell_refinement 'Bruker APEX2'
_computing_data_collection 'Bruker APEX2'
_computing_data_reduction 'Bruker SAINT'
_computing_molecular_graphics 'Siemens XP'
_computing_publication_material SHELXL-97
_computing_structure_refinement 'SHELXL-97 (Sheldrick, 1997)'
_computing_structure_solution 'SHELXS-97 (Sheldrick, 1990)'
_diffrn_ambient_temperature 100(2)
_diffrn_measured_fraction_theta_full 0.998
_diffrn_measured_fraction_theta_max 0.998
_diffrn_measurement_device_type 'Bruker APEX2 CCD area detector'
_diffrn_measurement_method 'phi and omega scans'
_diffrn_radiation_monochromator graphite
_diffrn_radiation_source 'fine-focus sealed tube'
_diffrn_radiation_type MoK\a
_diffrn_radiation_wavelength 0.71073
_diffrn_reflns_av_R_equivalents 0.0543
_diffrn_reflns_av_sigmaI/netI 0.0540
_diffrn_reflns_limit_h_max 11
_diffrn_reflns_limit_h_min -11
_diffrn_reflns_limit_k_max 46
_diffrn_reflns_limit_k_min -46
_diffrn_reflns_limit_l_max 14
_diffrn_reflns_limit_l_min -14
_diffrn_reflns_number 84265
_diffrn_reflns_theta_full 26.37
_diffrn_reflns_theta_max 26.37
_diffrn_reflns_theta_min 1.63
_exptl_absorpt_coefficient_mu 2.269
_exptl_absorpt_correction_T_max 0.8049
_exptl_absorpt_correction_T_min 0.6383
_exptl_absorpt_correction_type multi-scan
_exptl_absorpt_process_details SADABS
_exptl_crystal_colour orange
_exptl_crystal_density_diffrn 1.346
_exptl_crystal_density_meas ?
_exptl_crystal_density_method 'not measured'
_exptl_crystal_description prism
_exptl_crystal_F_000 1672
_exptl_crystal_size_max 0.23
_exptl_crystal_size_mid 0.10
_exptl_crystal_size_min 0.10
_refine_diff_density_max 0.800
_refine_diff_density_min -1.387
_refine_diff_density_rms 0.111
_refine_ls_extinction_method none
_refine_ls_goodness_of_fit_ref 1.198
_refine_ls_hydrogen_treatment 'rigid methyls, others riding'
_refine_ls_matrix_type full
_refine_ls_number_parameters 904
_refine_ls_number_reflns 16033
_refine_ls_number_restraints 1429
_refine_ls_restrained_S_all 1.157
_refine_ls_R_factor_all 0.0716
_refine_ls_R_factor_gt 0.0556
_refine_ls_shift/su_max 0.004
_refine_ls_shift/su_mean 0.000
_refine_ls_structure_factor_coef Fsqd
_refine_ls_weighting_details 'calc w=1/[\s^2^(Fo^2^)+16.2541P] where P=(Fo^2^+2Fc^2^)/3'
_refine_ls_weighting_scheme calc
_refine_ls_wR_factor_gt 0.1048
_refine_ls_wR_factor_ref 0.1095
_reflns_number_gt 13589
_reflns_number_total 16033
_reflns_threshold_expression >2sigma(I)
_cod_data_source_file ic701262x-file003.cif
_cod_data_source_block Ge(O)Y
_cod_depositor_comments
;
The following automatic conversions were performed:

'_symmetry_cell_setting' value 'Triclinic' changed to 'triclinic'
according to
/usr/data/users/saulius/automatic-downloads/retrospective/ACS/lib/dictionaries/cif_core.dic
dictionary named 'cif_core.dic' version 2.4.2 from 2011-04-26.

Automatic conversion script
Id: cif_fix_values 2281 2013-09-26 08:29:07Z andrius 

The following automatic conversions were performed:

'_exptl_crystal_density_meas' value 'not measured' was changed to '?'
- the value is perceived as not measured.

Automatic conversion script
Id: cif_fix_values 3008 2015-01-20 13:52:24Z robertas 
;
_cod_database_code 4339300

loop_
_symmetry_equiv_pos_as_xyz
'x, y, z'
'-x, -y, -z'

loop_
_atom_site_label
_atom_site_type_symbol
_atom_site_fract_x
_atom_site_fract_y
_atom_site_fract_z
_atom_site_U_iso_or_equiv
_atom_site_adp_type
_atom_site_occupancy
_atom_site_symmetry_multiplicity
_atom_site_calc_flag
_atom_site_refinement_flags
Y1 Y 0.29924(7) 0.18577(2) 0.76434(5) 0.01424(14) Uani 1 1 d .
Ge1 Ge -0.00987(8) 0.12379(2) 0.81976(5) 0.01290(15) Uani 1 1 d D
O1 O 0.1653(6) 0.14325(13) 0.8003(4) 0.0190(11) Uani 1 1 d D
N1 N 0.0521(6) 0.09476(14) 0.9641(4) 0.0119(11) Uani 1 1 d DU
N2 N 0.0020(6) 0.07606(14) 0.7332(4) 0.0135(12) Uani 1 1 d DU
C1 C -0.0373(7) 0.06639(16) 0.9737(5) 0.0136(14) Uani 1 1 d DU
C2 C -0.0576(8) 0.05255(19) 1.0885(5) 0.0162(15) Uani 1 1 d DU
H2A H -0.1252 0.0686 1.1231 0.024 Uiso 1 1 calc R
H2B H 0.0419 0.0514 1.1359 0.024 Uiso 1 1 calc R
H2C H -0.1026 0.0286 1.0811 0.024 Uiso 1 1 calc R
C3 C -0.1139(7) 0.04826(18) 0.8799(4) 0.0119(13) Uani 1 1 d DU
H3A H -0.1975 0.0336 0.8927 0.014 Uiso 1 1 calc R
C4 C -0.0800(7) 0.04947(16) 0.7687(5) 0.0145(14) Uani 1 1 d DU
C5 C -0.1353(9) 0.01924(19) 0.6912(6) 0.0235(17) Uani 1 1 d DU
H5A H -0.1925 0.0288 0.6219 0.035 Uiso 1 1 calc R
H5B H -0.2018 0.0036 0.7282 0.035 Uiso 1 1 calc R
H5C H -0.0477 0.0055 0.6729 0.035 Uiso 1 1 calc R
C6 C 0.1394(6) 0.10950(16) 1.0649(4) 0.0098(12) Uani 1 1 d DU
C7 C 0.2926(6) 0.09900(17) 1.0935(5) 0.0152(13) Uani 1 1 d DU
C8 C 0.3704(7) 0.11170(18) 1.1950(5) 0.0159(14) Uani 1 1 d DU
H8A H 0.4723 0.1040 1.2177 0.019 Uiso 1 1 calc R
C9 C 0.3054(7) 0.13505(18) 1.2640(5) 0.0161(14) Uani 1 1 d DU
H9A H 0.3620 0.1430 1.3328 0.019 Uiso 1 1 calc R
C10 C 0.1571(7) 0.14684(18) 1.2322(5) 0.0160(14) Uani 1 1 d DU
H10A H 0.1124 0.1633 1.2785 0.019 Uiso 1 1 calc R
C11 C 0.0725(6) 0.13433(16) 1.1309(4) 0.0138(13) Uani 1 1 d DU
C12 C 0.3682(7) 0.07444(17) 1.0169(5) 0.0155(14) Uani 1 1 d DU
H12A H 0.3297 0.0811 0.9374 0.019 Uiso 1 1 calc R
C13 C 0.3282(9) 0.03515(17) 1.0324(7) 0.0251(17) Uani 1 1 d DU
H13A H 0.2182 0.0317 1.0106 0.038 Uiso 1 1 calc R
H13B H 0.3565 0.0285 1.1114 0.038 Uiso 1 1 calc R
H13C H 0.3841 0.0202 0.9849 0.038 Uiso 1 1 calc R
C14 C 0.5414(7) 0.0785(2) 1.0339(6) 0.0236(16) Uani 1 1 d DU
H14A H 0.5681 0.1038 1.0313 0.035 Uiso 1 1 calc R
H14B H 0.5836 0.0655 0.9741 0.035 Uiso 1 1 calc R
H14C H 0.5837 0.0686 1.1072 0.035 Uiso 1 1 calc R
C15 C -0.0850(7) 0.14981(17) 1.0936(5) 0.0158(13) Uani 1 1 d DU
H15A H -0.1339 0.1356 1.0275 0.019 Uiso 1 1 calc R
C16 C -0.0689(9) 0.18834(18) 1.0552(6) 0.0260(16) Uani 1 1 d DU
H16A H -0.1695 0.1977 1.0244 0.039 Uiso 1 1 calc R
H16B H -0.0013 0.1890 0.9972 0.039 Uiso 1 1 calc R
H16C H -0.0255 0.2030 1.1196 0.039 Uiso 1 1 calc R
C17 C -0.1903(8) 0.1487(2) 1.1847(6) 0.0240(16) Uani 1 1 d DU
H17A H -0.2911 0.1579 1.1539 0.036 Uiso 1 1 calc R
H17B H -0.1469 0.1634 1.2489 0.036 Uiso 1 1 calc R
H17C H -0.2002 0.1239 1.2093 0.036 Uiso 1 1 calc R
C18 C 0.0511(7) 0.07297(17) 0.6250(4) 0.0130(13) Uani 1 1 d DU
C19 C -0.0332(7) 0.08948(18) 0.5326(5) 0.0184(14) Uani 1 1 d DU
C20 C 0.0197(8) 0.08686(19) 0.4297(5) 0.0188(15) Uani 1 1 d DU
H20A H -0.0375 0.0979 0.3660 0.023 Uiso 1 1 calc R
C21 C 0.1523(8) 0.0689(2) 0.4157(5) 0.0209(16) Uani 1 1 d DU
H21A H 0.1859 0.0676 0.3440 0.025 Uiso 1 1 calc R
C22 C 0.2347(8) 0.05286(19) 0.5087(5) 0.0192(15) Uani 1 1 d DU
H22A H 0.3257 0.0403 0.5002 0.023 Uiso 1 1 calc R
C23 C 0.1874(7) 0.05479(18) 0.6142(4) 0.0157(13) Uani 1 1 d DU
C24 C -0.1795(7) 0.11017(18) 0.5402(5) 0.0214(15) Uani 1 1 d DU
H24A H -0.2041 0.1076 0.6186 0.026 Uiso 1 1 calc R
C25 C -0.1579(10) 0.14994(19) 0.5183(7) 0.0296(18) Uani 1 1 d DU
H25A H -0.0735 0.1593 0.5721 0.044 Uiso 1 1 calc R
H25B H -0.2518 0.1629 0.5271 0.044 Uiso 1 1 calc R
H25C H -0.1346 0.1532 0.4415 0.044 Uiso 1 1 calc R
C26 C -0.3146(9) 0.0949(2) 0.4592(6) 0.0317(19) Uani 1 1 d DU
H26A H -0.3247 0.0693 0.4734 0.048 Uiso 1 1 calc R
H26B H -0.2963 0.0984 0.3813 0.048 Uiso 1 1 calc R
H26C H -0.4086 0.1072 0.4712 0.048 Uiso 1 1 calc R
C27 C 0.2836(8) 0.03674(19) 0.7126(5) 0.0262(16) Uani 1 1 d DU
H27A H 0.2322 0.0399 0.7811 0.031 Uiso 1 1 calc R
C28 C 0.2992(12) -0.0036(2) 0.6899(7) 0.043(2) Uani 1 1 d DU
H28A H 0.3461 -0.0154 0.7590 0.064 Uiso 1 1 calc R
H28B H 0.3635 -0.0071 0.6307 0.064 Uiso 1 1 calc R
H28C H 0.1980 -0.0139 0.6658 0.064 Uiso 1 1 calc R
C29 C 0.4410(8) 0.0542(3) 0.7344(7) 0.041(2) Uani 1 1 d DU
H29A H 0.4293 0.0801 0.7442 0.062 Uiso 1 1 calc R
H29B H 0.4959 0.0497 0.6704 0.062 Uiso 1 1 calc R
H29C H 0.4987 0.0442 0.8028 0.062 Uiso 1 1 calc R
C30 C 0.3692(10) 0.1904(3) 0.9881(6) 0.038(2) Uani 1 1 d U
H30A H 0.3253 0.1752 1.0439 0.045 Uiso 1 1 calc R
C31 C 0.5054(10) 0.1835(2) 0.9445(7) 0.0405(19) Uani 1 1 d U
H31A H 0.5769 0.1632 0.9666 0.049 Uiso 1 1 calc R
C32 C 0.5419(9) 0.2154(3) 0.8915(6) 0.044(2) Uani 1 1 d U
H32A H 0.6421 0.2207 0.8657 0.052 Uiso 1 1 calc R
C33 C 0.4294(12) 0.2396(2) 0.8998(6) 0.049(2) Uani 1 1 d U
H33A H 0.4320 0.2654 0.8786 0.059 Uiso 1 1 calc R
C34 C 0.3236(9) 0.2240(2) 0.9581(6) 0.0400(19) Uani 1 1 d U
H34A H 0.2376 0.2370 0.9864 0.048 Uiso 1 1 calc R
C35 C 0.3549(13) 0.2065(3) 0.5588(7) 0.051(2) Uani 1 1 d U
H35A H 0.3257 0.2302 0.5233 0.062 Uiso 1 1 calc R
C36 C 0.2712(11) 0.1759(3) 0.5418(6) 0.057(3) Uani 1 1 d U
H36A H 0.1722 0.1736 0.4907 0.068 Uiso 1 1 calc R
C37 C 0.3537(15) 0.1491(2) 0.5863(9) 0.067(3) Uani 1 1 d U
H37A H 0.3272 0.1233 0.5725 0.081 Uiso 1 1 calc R
C38 C 0.4926(13) 0.1613(4) 0.6366(8) 0.069(3) Uani 1 1 d U
H38A H 0.5844 0.1463 0.6619 0.082 Uiso 1 1 calc R
C39 C 0.4918(11) 0.1987(3) 0.6183(7) 0.053(3) Uani 1 1 d U
H39A H 0.5824 0.2150 0.6308 0.064 Uiso 1 1 calc R
O2 O 0.0982(6) 0.22651(13) 0.7199(4) 0.0206(11) Uani 1 1 d .
C40 C -0.0498(9) 0.2254(2) 0.7573(7) 0.037(2) Uani 1 1 d U
H40A H -0.0396 0.2176 0.8367 0.044 Uiso 1 1 calc R
H40B H -0.1171 0.2083 0.7108 0.044 Uiso 1 1 calc R
C41 C -0.1164(10) 0.2624(2) 0.7457(7) 0.0296(18) Uani 1 1 d U
H41A H -0.1739 0.2682 0.8086 0.036 Uiso 1 1 calc R
H41B H -0.1845 0.2653 0.6735 0.036 Uiso 1 1 calc R
C42 C 0.0256(9) 0.2856(2) 0.7497(6) 0.0267(17) Uani 1 1 d U
H42B H 0.0017 0.3088 0.7118 0.032 Uiso 1 1 calc R
H42C H 0.0732 0.2900 0.8282 0.032 Uiso 1 1 calc R
C43 C 0.1270(9) 0.2631(2) 0.6869(6) 0.0264(17) Uani 1 1 d U
H43B H 0.1001 0.2661 0.6046 0.032 Uiso 1 1 calc R
H43C H 0.2356 0.2695 0.7088 0.032 Uiso 1 1 calc R
Y2 Y 0.19667(7) 0.685709(19) 0.75474(5) 0.01394(14) Uani 1 1 d .
Ge2 Ge 0.50367(8) 0.62397(2) 0.69564(5) 0.01256(15) Uani 1 1 d D
O3 O 0.3282(5) 0.64308(13) 0.7176(4) 0.0179(11) Uani 1 1 d D
N3 N 0.4418(6) 0.59545(13) 0.5471(4) 0.0096(11) Uani 1 1 d DU
N4 N 0.4928(6) 0.57587(13) 0.7771(4) 0.0119(11) Uani 1 1 d DU
C51 C 0.5307(7) 0.56753(16) 0.5354(4) 0.0117(13) Uani 1 1 d DU
C52 C 0.5511(8) 0.55396(19) 0.4193(5) 0.0158(15) Uani 1 1 d DU
H52A H 0.4531 0.5452 0.3806 0.024 Uiso 1 1 calc R
H52B H 0.6255 0.5344 0.4264 0.024 Uiso 1 1 calc R
H52C H 0.5879 0.5735 0.3758 0.024 Uiso 1 1 calc R
C53 C 0.6053(8) 0.54867(17) 0.6283(4) 0.0142(14) Uani 1 1 d DU
H53A H 0.6871 0.5336 0.6148 0.017 Uiso 1 1 calc R
C54 C 0.5719(7) 0.54983(16) 0.7379(5) 0.0139(14) Uani 1 1 d DU
C55 C 0.6251(9) 0.51857(18) 0.8129(5) 0.0219(17) Uani 1 1 d DU
H55A H 0.6515 0.5270 0.8907 0.033 Uiso 1 1 calc R
H55B H 0.7150 0.5077 0.7874 0.033 Uiso 1 1 calc R
H55C H 0.5432 0.5008 0.8093 0.033 Uiso 1 1 calc R
C56 C 0.3545(6) 0.61034(16) 0.4495(5) 0.0129(13) Uani 1 1 d DU
C57 C 0.2030(7) 0.59831(17) 0.4152(5) 0.0146(13) Uani 1 1 d DU
C58 C 0.1237(7) 0.61166(18) 0.3163(5) 0.0179(15) Uani 1 1 d DU
H58A H 0.0219 0.6040 0.2927 0.022 Uiso 1 1 calc R
C59 C 0.1894(7) 0.63582(19) 0.2517(5) 0.0208(16) Uani 1 1 d DU
H59A H 0.1351 0.6439 0.1824 0.025 Uiso 1 1 calc R
C60 C 0.3352(7) 0.64841(18) 0.2881(4) 0.0152(13) Uani 1 1 d DU
H60A H 0.3785 0.6657 0.2442 0.018 Uiso 1 1 calc R
C61 C 0.4199(6) 0.63639(16) 0.3873(4) 0.0108(12) Uani 1 1 d DU
C62 C 0.1276(7) 0.57264(17) 0.4883(5) 0.0153(14) Uani 1 1 d DU
H62A H 0.1593 0.5798 0.5685 0.018 Uiso 1 1 calc R
C63 C -0.0472(7) 0.5739(2) 0.4659(6) 0.0207(15) Uani 1 1 d DU
H63A H -0.0893 0.5600 0.5233 0.031 Uiso 1 1 calc R
H63B H -0.0826 0.5638 0.3913 0.031 Uiso 1 1 calc R
H63C H -0.0815 0.5988 0.4686 0.031 Uiso 1 1 calc R
C64 C 0.1773(9) 0.53370(18) 0.4760(7) 0.0248(17) Uani 1 1 d DU
H64A H 0.2866 0.5314 0.5031 0.037 Uiso 1 1 calc R
H64B H 0.1575 0.5266 0.3966 0.037 Uiso 1 1 calc R
H64C H 0.1195 0.5182 0.5203 0.037 Uiso 1 1 calc R
C65 C 0.5756(7) 0.65307(17) 0.4266(5) 0.0156(14) Uani 1 1 d DU
H65A H 0.6249 0.6392 0.4932 0.019 Uiso 1 1 calc R
C66 C 0.6812(8) 0.6517(2) 0.3365(5) 0.0191(15) Uani 1 1 d DU
H66A H 0.6948 0.6269 0.3142 0.029 Uiso 1 1 calc R
H66B H 0.7805 0.6620 0.3667 0.029 Uiso 1 1 calc R
H66C H 0.6362 0.6655 0.2709 0.029 Uiso 1 1 calc R
C67 C 0.5533(9) 0.69161(18) 0.4651(6) 0.0239(15) Uani 1 1 d DU
H67A H 0.4871 0.6917 0.5240 0.036 Uiso 1 1 calc R
H67B H 0.5061 0.7058 0.4010 0.036 Uiso 1 1 calc R
H67C H 0.6526 0.7020 0.4948 0.036 Uiso 1 1 calc R
C68 C 0.4425(7) 0.57337(17) 0.8852(4) 0.0133(13) Uani 1 1 d DU
C69 C 0.5335(7) 0.58793(18) 0.9805(5) 0.0155(14) Uani 1 1 d DU
C70 C 0.4810(8) 0.5856(2) 1.0842(5) 0.0218(16) Uani 1 1 d DU
H70A H 0.5410 0.5955 1.1489 0.026 Uiso 1 1 calc R
C71 C 0.3434(7) 0.56932(18) 1.0956(5) 0.0167(14) Uani 1 1 d DU
H71A H 0.3097 0.5678 1.1671 0.020 Uiso 1 1 calc R
C72 C 0.2564(8) 0.55535(19) 1.0009(5) 0.0187(15) Uani 1 1 d DU
H72A H 0.1618 0.5443 1.0086 0.022 Uiso 1 1 calc R
C73 C 0.3019(7) 0.55689(18) 0.8948(5) 0.0171(14) Uani 1 1 d DU
C74 C 0.6848(7) 0.60698(18) 0.9766(5) 0.0188(15) Uani 1 1 d DU
H74A H 0.7101 0.6041 0.8985 0.023 Uiso 1 1 calc R
C75 C 0.6649(9) 0.64702(18) 0.9965(6) 0.0272(17) Uani 1 1 d DU
H75A H 0.7621 0.6593 0.9936 0.041 Uiso 1 1 calc R
H75B H 0.6329 0.6508 1.0706 0.041 Uiso 1 1 calc R
H75C H 0.5872 0.6566 0.9381 0.041 Uiso 1 1 calc R
C76 C 0.8169(8) 0.5913(2) 1.0560(6) 0.0287(18) Uani 1 1 d DU
H76A H 0.9107 0.6044 1.0481 0.043 Uiso 1 1 calc R
H76B H 0.8297 0.5661 1.0373 0.043 Uiso 1 1 calc R
H76C H 0.7956 0.5933 1.1337 0.043 Uiso 1 1 calc R
C77 C 0.1990(7) 0.54207(17) 0.7935(5) 0.0200(15) Uani 1 1 d DU
H77A H 0.2513 0.5457 0.7257 0.024 Uiso 1 1 calc R
C78 C 0.1721(11) 0.50184(19) 0.8054(7) 0.040(2) Uani 1 1 d DU
H78A H 0.2704 0.4894 0.8175 0.060 Uiso 1 1 calc R
H78B H 0.1112 0.4928 0.7366 0.060 Uiso 1 1 calc R
H78C H 0.1174 0.4976 0.8697 0.060 Uiso 1 1 calc R
C79 C 0.0482(9) 0.5626(2) 0.7751(7) 0.0364(19) Uani 1 1 d DU
H79A H -0.0202 0.5516 0.7132 0.055 Uiso 1 1 calc R
H79B H 0.0677 0.5875 0.7563 0.055 Uiso 1 1 calc R
H79C H 0.0006 0.5619 0.8440 0.055 Uiso 1 1 calc R
C80 C -0.0732(8) 0.6999(2) 0.6342(6) 0.0384(18) Uani 1 1 d DU
H80A H -0.1743 0.6968 0.6611 0.046 Uiso 1 1 calc R
C81 C 0.0073(8) 0.7319(2) 0.6356(6) 0.0344(18) Uani 1 1 d DU
H81A H -0.0262 0.7555 0.6631 0.041 Uiso 1 1 calc R
C82 C 0.1279(9) 0.7265(2) 0.5712(6) 0.0328(17) Uani 1 1 d DU
H82A H 0.1943 0.7456 0.5462 0.039 Uiso 1 1 calc R
C83 C 0.1211(9) 0.6906(2) 0.5327(6) 0.0314(17) Uani 1 1 d DU
H83A H 0.1795 0.6803 0.4747 0.038 Uiso 1 1 calc R
C84 C -0.0028(8) 0.6745(2) 0.5738(6) 0.0335(18) Uani 1 1 d DU
H84A H -0.0471 0.6507 0.5491 0.040 Uiso 1 1 calc R
C85 C 0.0353(9) 0.6617(2) 0.9047(6) 0.0378(19) Uani 1 1 d DU
H85A H -0.0497 0.6440 0.8898 0.045 Uiso 1 1 calc R
C86 C 0.1859(9) 0.6535(2) 0.9480(6) 0.0357(18) Uani 1 1 d DU
H86A H 0.2259 0.6291 0.9680 0.043 Uiso 1 1 calc R
C87 C 0.2621(8) 0.6856(2) 0.9793(6) 0.0336(17) Uani 1 1 d DU
H87A H 0.3666 0.6876 1.0229 0.040 Uiso 1 1 calc R
C88 C 0.1573(8) 0.71374(18) 0.9572(6) 0.0258(15) Uani 1 1 d DU
H88A H 0.1760 0.7392 0.9808 0.031 Uiso 1 1 calc R
C89 C 0.0167(8) 0.69918(19) 0.9123(6) 0.0282(16) Uani 1 1 d DU
H89A H -0.0827 0.7123 0.9001 0.034 Uiso 1 1 calc R
O4 O 0.3958(6) 0.72760(13) 0.7722(4) 0.0191(11) Uani 1 1 d D
C90 C 0.3728(9) 0.76535(19) 0.7916(6) 0.0240(16) Uani 1 1 d DU
H90A H 0.3951 0.7712 0.8727 0.029 Uiso 1 1 calc R
H90B H 0.2666 0.7725 0.7634 0.029 Uiso 1 1 calc R
C91 C 0.4840(9) 0.7836(2) 0.7262(6) 0.0261(17) Uani 1 1 d DU
H91A H 0.5171 0.8070 0.7605 0.031 Uiso 1 1 calc R
H91B H 0.4387 0.7874 0.6469 0.031 Uiso 1 1 calc R
C92 C 0.6176(9) 0.7572(2) 0.7344(6) 0.0249(16) Uani 1 1 d DU
H92A H 0.6464 0.7524 0.6590 0.030 Uiso 1 1 calc R
H92B H 0.7076 0.7669 0.7836 0.030 Uiso 1 1 calc R
C93 C 0.5607(7) 0.72369(18) 0.7839(5) 0.0164(13) Uani 1 1 d DU
H93A H 0.5888 0.7023 0.7425 0.020 Uiso 1 1 calc R
H93B H 0.6044 0.7213 0.8641 0.020 Uiso 1 1 calc R

loop_
_atom_site_aniso_label
_atom_site_aniso_U_11
_atom_site_aniso_U_22
_atom_site_aniso_U_33
_atom_site_aniso_U_23
_atom_site_aniso_U_13
_atom_site_aniso_U_12
Y1 0.0122(3) 0.0132(3) 0.0176(3) -0.0004(3) 0.0031(2) -0.0027(3)
Ge1 0.0130(4) 0.0114(4) 0.0143(3) 0.0002(3) 0.0018(3) -0.0006(3)
O1 0.019(3) 0.018(3) 0.020(2) -0.002(2) 0.004(2) -0.003(2)
N1 0.008(3) 0.013(3) 0.016(2) 0.003(2) 0.003(2) -0.001(2)
N2 0.014(3) 0.015(3) 0.012(2) 0.003(2) 0.005(2) -0.001(2)
C1 0.009(3) 0.008(3) 0.024(3) -0.002(3) 0.008(3) -0.001(2)
C2 0.015(4) 0.015(4) 0.017(3) 0.003(3) -0.001(3) 0.001(3)
C3 0.002(3) 0.018(4) 0.016(3) 0.006(2) 0.003(2) -0.001(3)
C4 0.011(4) 0.012(3) 0.019(3) 0.002(2) -0.002(3) 0.003(3)
C5 0.027(4) 0.018(4) 0.025(3) -0.003(3) 0.006(3) -0.006(3)
C6 0.010(3) 0.013(3) 0.005(3) 0.006(2) -0.001(2) -0.002(2)
C7 0.010(3) 0.009(3) 0.027(3) 0.002(3) 0.003(2) -0.003(3)
C8 0.009(3) 0.021(4) 0.016(3) 0.002(3) -0.002(2) -0.002(3)
C9 0.019(3) 0.018(4) 0.011(3) 0.001(2) 0.001(2) -0.004(3)
C10 0.016(3) 0.020(4) 0.013(3) -0.002(2) 0.003(2) -0.005(3)
C11 0.014(3) 0.017(3) 0.010(3) 0.007(2) 0.000(2) 0.001(2)
C12 0.008(3) 0.017(4) 0.023(3) 0.000(3) 0.006(3) -0.003(3)
C13 0.018(4) 0.015(4) 0.044(4) 0.003(3) 0.010(3) 0.008(3)
C14 0.014(4) 0.028(4) 0.029(4) 0.001(3) 0.005(3) 0.001(3)
C15 0.017(3) 0.016(3) 0.013(3) -0.007(2) -0.005(2) 0.001(3)
C16 0.022(4) 0.022(4) 0.033(4) 0.000(3) -0.001(3) 0.007(3)
C17 0.015(4) 0.030(4) 0.028(4) -0.003(3) 0.005(3) 0.008(3)
C18 0.019(3) 0.012(3) 0.009(3) -0.003(2) 0.005(2) -0.006(3)
C19 0.024(4) 0.017(4) 0.014(3) 0.001(3) 0.000(2) -0.002(3)
C20 0.021(4) 0.018(4) 0.017(3) 0.002(3) 0.001(3) -0.001(3)
C21 0.023(4) 0.023(4) 0.019(3) -0.002(3) 0.011(3) -0.008(3)
C22 0.017(4) 0.015(4) 0.028(3) -0.001(3) 0.012(3) 0.003(3)
C23 0.019(3) 0.016(3) 0.013(3) -0.005(2) 0.006(2) -0.002(3)
C24 0.017(4) 0.032(4) 0.015(3) -0.001(3) 0.002(3) 0.002(3)
C25 0.034(5) 0.026(4) 0.030(4) 0.002(3) 0.011(3) 0.009(3)
C26 0.024(4) 0.045(5) 0.024(4) -0.003(3) -0.001(3) 0.001(4)
C27 0.024(4) 0.034(4) 0.020(3) 0.001(3) 0.002(3) 0.010(3)
C28 0.056(6) 0.031(4) 0.043(5) 0.009(4) 0.012(4) 0.026(4)
C29 0.020(4) 0.070(6) 0.034(4) -0.005(4) 0.000(3) 0.007(4)
C30 0.047(5) 0.047(5) 0.017(3) 0.003(3) 0.002(3) -0.025(4)
C31 0.038(5) 0.036(4) 0.040(4) 0.001(4) -0.023(3) 0.010(4)
C32 0.025(4) 0.083(6) 0.021(4) 0.008(4) -0.005(3) -0.030(4)
C33 0.081(6) 0.025(4) 0.029(4) 0.002(3) -0.033(4) -0.026(4)
C34 0.035(4) 0.046(5) 0.034(4) -0.023(4) -0.013(3) 0.003(3)
C35 0.088(7) 0.038(4) 0.036(5) 0.008(4) 0.038(4) 0.017(4)
C36 0.050(5) 0.107(8) 0.015(4) -0.027(4) 0.016(3) -0.020(5)
C37 0.120(8) 0.027(4) 0.074(7) -0.024(4) 0.079(6) -0.029(5)
C38 0.063(6) 0.099(7) 0.053(6) 0.013(6) 0.040(5) 0.055(5)
C39 0.045(5) 0.083(6) 0.039(5) -0.032(4) 0.034(4) -0.034(5)
O2 0.020(3) 0.016(3) 0.026(2) 0.006(2) 0.006(2) -0.001(2)
C40 0.024(4) 0.031(4) 0.059(5) 0.012(4) 0.016(4) 0.004(3)
C41 0.033(4) 0.020(4) 0.041(4) 0.007(3) 0.020(4) 0.007(3)
C42 0.032(4) 0.021(4) 0.027(4) 0.010(3) 0.006(3) 0.004(3)
C43 0.021(4) 0.026(4) 0.034(4) 0.015(3) 0.007(3) 0.003(3)
Y2 0.0117(3) 0.0133(3) 0.0170(3) -0.0013(3) 0.0026(2) 0.0008(3)
Ge2 0.0132(4) 0.0111(4) 0.0133(3) -0.0003(3) 0.0012(3) -0.0006(3)
O3 0.016(3) 0.018(3) 0.020(2) -0.0021(19) 0.0041(19) 0.007(2)
N3 0.007(3) 0.010(3) 0.011(2) 0.004(2) -0.0002(19) -0.001(2)
N4 0.013(3) 0.012(3) 0.010(2) 0.006(2) 0.000(2) 0.005(2)
C51 0.008(3) 0.014(3) 0.013(3) -0.002(2) 0.002(2) -0.005(2)
C52 0.012(4) 0.016(4) 0.020(3) 0.002(3) 0.004(3) 0.004(3)
C53 0.014(4) 0.013(4) 0.015(3) 0.003(2) 0.001(2) 0.004(3)
C54 0.010(3) 0.014(4) 0.017(3) 0.003(2) 0.000(2) 0.001(3)
C55 0.028(4) 0.022(4) 0.015(3) 0.002(3) -0.001(3) 0.014(3)
C56 0.014(3) 0.010(3) 0.017(3) 0.001(2) 0.007(2) 0.003(2)
C57 0.013(3) 0.015(3) 0.016(3) -0.006(2) 0.002(2) -0.002(3)
C58 0.012(3) 0.024(4) 0.018(3) -0.006(3) 0.002(2) -0.002(3)
C59 0.017(4) 0.027(4) 0.017(3) 0.000(3) -0.003(3) 0.007(3)
C60 0.020(3) 0.017(3) 0.009(3) 0.000(2) 0.005(2) 0.000(3)
C61 0.011(3) 0.012(3) 0.009(3) 0.002(2) 0.000(2) 0.003(2)
C62 0.015(3) 0.018(4) 0.013(3) -0.001(3) 0.001(3) -0.006(3)
C63 0.012(3) 0.026(4) 0.024(3) 0.001(3) 0.002(3) -0.001(3)
C64 0.013(4) 0.020(4) 0.041(4) 0.000(3) 0.001(3) 0.001(3)
C65 0.012(3) 0.019(3) 0.016(3) -0.002(3) 0.000(2) -0.006(3)
C66 0.017(4) 0.029(4) 0.011(3) 0.005(3) 0.001(2) -0.005(3)
C67 0.022(4) 0.021(4) 0.029(4) 0.000(3) 0.000(3) -0.004(3)
C68 0.015(3) 0.015(4) 0.011(3) 0.004(2) 0.004(2) 0.001(3)
C69 0.013(3) 0.018(4) 0.016(3) 0.003(3) 0.004(2) -0.001(3)
C70 0.023(4) 0.025(4) 0.017(3) -0.001(3) 0.004(3) -0.003(3)
C71 0.023(4) 0.012(4) 0.017(3) 0.005(3) 0.008(3) 0.002(3)
C72 0.023(4) 0.014(4) 0.020(3) 0.008(3) 0.005(3) 0.004(3)
C73 0.021(3) 0.009(3) 0.022(3) 0.000(3) 0.005(3) -0.003(3)
C74 0.026(4) 0.026(4) 0.004(3) 0.004(3) 0.000(2) -0.008(3)
C75 0.030(5) 0.027(4) 0.028(4) -0.002(3) 0.015(3) -0.012(3)
C76 0.018(4) 0.043(5) 0.024(4) 0.005(3) -0.004(3) -0.006(3)
C77 0.022(4) 0.021(3) 0.019(3) -0.001(3) 0.009(3) -0.011(3)
C78 0.059(6) 0.024(4) 0.035(4) -0.011(3) 0.002(4) -0.018(4)
C79 0.026(4) 0.052(5) 0.030(4) 0.003(4) 0.000(3) 0.000(3)
C80 0.014(3) 0.051(5) 0.045(5) -0.005(4) -0.011(3) 0.011(3)
C81 0.044(5) 0.034(4) 0.021(3) -0.004(3) -0.010(3) 0.022(3)
C82 0.041(5) 0.032(4) 0.022(4) 0.013(3) -0.008(3) 0.006(3)
C83 0.030(4) 0.040(4) 0.022(3) 0.001(3) -0.003(3) 0.020(4)
C84 0.023(4) 0.041(4) 0.030(4) -0.013(3) -0.018(3) 0.003(3)
C85 0.045(4) 0.037(4) 0.039(4) -0.005(4) 0.028(4) -0.018(4)
C86 0.057(5) 0.024(4) 0.032(4) 0.015(3) 0.025(4) 0.012(3)
C87 0.039(4) 0.035(4) 0.026(3) -0.002(3) 0.002(3) 0.010(3)
C88 0.036(4) 0.020(3) 0.024(3) -0.002(3) 0.012(3) 0.003(3)
C89 0.029(4) 0.032(4) 0.027(4) -0.005(3) 0.019(3) 0.010(3)
O4 0.015(3) 0.013(3) 0.030(3) -0.004(2) 0.006(2) -0.002(2)
C90 0.017(4) 0.014(4) 0.041(4) -0.005(3) 0.006(3) 0.002(3)
C91 0.036(4) 0.018(4) 0.027(4) 0.007(3) 0.012(3) -0.002(3)
C92 0.020(4) 0.026(4) 0.030(4) -0.004(3) 0.007(3) -0.001(3)
C93 0.010(3) 0.020(3) 0.019(3) -0.001(3) -0.002(2) 0.004(2)

loop_
_atom_type_symbol
_atom_type_description
_atom_type_scat_dispersion_real
_atom_type_scat_dispersion_imag
_atom_type_scat_source
C C 0.0033 0.0016 'International Tables Vol C Tables 4.2.6.8 and 6.1.1.4'
H H 0.0000 0.0000 'International Tables Vol C Tables 4.2.6.8 and 6.1.1.4'
N N 0.0061 0.0033 'International Tables Vol C Tables 4.2.6.8 and 6.1.1.4'
O O 0.0106 0.0060 'International Tables Vol C Tables 4.2.6.8 and 6.1.1.4'
Ge Ge 0.1547 1.8001 'International Tables Vol C Tables 4.2.6.8 and 6.1.1.4'
Y Y -2.7962 3.5667 'International Tables Vol C Tables 4.2.6.8 and 6.1.1.4'

loop_
_geom_angle_atom_site_label_1
_geom_angle_atom_site_label_2
_geom_angle_atom_site_label_3
_geom_angle
O1 Y1 O2 96.27(19)
O1 Y1 C38 107.2(3)
O2 Y1 C38 129.1(3)
O1 Y1 C31 98.8(2)
O2 Y1 C31 128.8(2)
C38 Y1 C31 91.9(3)
O1 Y1 C37 86.9(2)
O2 Y1 C37 111.8(3)
C38 Y1 C37 30.2(3)
C31 Y1 C37 117.6(4)
O1 Y1 C39 136.1(3)
O2 Y1 C39 105.4(3)
C38 Y1 C39 31.2(3)
C31 Y1 C39 96.5(3)
C37 Y1 C39 49.7(3)
O1 Y1 C36 97.4(3)
O2 Y1 C36 84.2(3)
C38 Y1 C36 49.0(3)
C31 Y1 C36 140.7(3)
C37 Y1 C36 28.6(3)
C39 Y1 C36 49.0(3)
O1 Y1 C30 84.1(2)
O2 Y1 C30 104.5(2)
C38 Y1 C30 122.1(3)
C31 Y1 C30 30.7(3)
C37 Y1 C30 143.4(4)
C39 Y1 C30 124.8(3)
C36 Y1 C30 171.0(3)
O1 Y1 C32 129.3(2)
O2 Y1 C32 112.5(3)
C38 Y1 C32 86.5(4)
C31 Y1 C32 30.8(3)
C37 Y1 C32 116.7(4)
C39 Y1 C32 76.3(3)
C36 Y1 C32 125.2(3)
C30 Y1 C32 49.6(2)
O1 Y1 C35 126.8(3)
O2 Y1 C35 80.4(2)
C38 Y1 C35 49.3(3)
C31 Y1 C35 124.6(3)
C37 Y1 C35 48.1(3)
C39 Y1 C35 29.2(3)
C36 Y1 C35 29.4(3)
C30 Y1 C35 148.6(3)
C32 Y1 C35 99.5(3)
O1 Y1 C34 101.8(2)
O2 Y1 C34 79.6(2)
C38 Y1 C34 134.9(3)
C31 Y1 C34 49.5(3)
C37 Y1 C34 165.1(4)
C39 Y1 C34 119.2(3)
C36 Y1 C34 156.0(3)
C30 Y1 C34 29.1(3)
C32 Y1 C34 48.5(3)
C35 Y1 C34 129.0(3)
O1 Y1 C33 130.4(2)
O2 Y1 C33 84.3(2)
C38 Y1 C33 110.4(4)
C31 Y1 C33 49.5(3)
C37 Y1 C33 138.8(3)
C39 Y1 C33 90.0(3)
C36 Y1 C33 131.7(3)
C30 Y1 C33 48.6(3)
C32 Y1 C33 29.0(3)
C35 Y1 C33 102.4(3)
C34 Y1 C33 29.3(3)
O1 Ge1 N1 101.3(2)
O1 Ge1 N2 100.5(2)
N1 Ge1 N2 86.5(2)
Ge1 O1 Y1 152.8(3)
C1 N1 C6 118.7(5)
C1 N1 Ge1 113.8(4)
C6 N1 Ge1 123.4(4)
C4 N2 C18 118.6(5)
C4 N2 Ge1 114.4(4)
C18 N2 Ge1 124.4(4)
N1 C1 C3 122.5(5)
N1 C1 C2 120.1(5)
C3 C1 C2 117.4(5)
C1 C3 C4 126.9(5)
N2 C4 C3 121.7(5)
N2 C4 C5 120.5(5)
C3 C4 C5 117.8(5)
C11 C6 C7 121.0(5)
C11 C6 N1 120.2(5)
C7 C6 N1 118.8(5)
C8 C7 C6 117.3(5)
C8 C7 C12 121.8(5)
C6 C7 C12 120.8(5)
C9 C8 C7 122.7(6)
C8 C9 C10 119.6(5)
C9 C10 C11 119.9(5)
C6 C11 C10 119.2(5)
C6 C11 C15 121.9(5)
C10 C11 C15 118.8(5)
C7 C12 C14 112.3(5)
C7 C12 C13 112.2(5)
C14 C12 C13 108.9(6)
C11 C15 C16 109.2(5)
C11 C15 C17 113.8(5)
C16 C15 C17 109.6(5)
C19 C18 C23 120.9(5)
C19 C18 N2 119.4(5)
C23 C18 N2 119.7(5)
C20 C19 C18 118.0(5)
C20 C19 C24 119.0(5)
C18 C19 C24 123.0(5)
C21 C20 C19 122.7(6)
C22 C21 C20 118.4(6)
C21 C22 C23 121.4(6)
C22 C23 C18 118.6(5)
C22 C23 C27 118.7(5)
C18 C23 C27 122.7(5)
C19 C24 C25 110.9(6)
C19 C24 C26 111.5(6)
C25 C24 C26 110.9(6)
C23 C27 C29 109.9(6)
C23 C27 C28 110.8(6)
C29 C27 C28 110.3(7)
C34 C30 C31 108.1(7)
C34 C30 Y1 76.8(4)
C31 C30 Y1 72.8(4)
C30 C31 C32 106.0(8)
C30 C31 Y1 76.5(5)
C32 C31 Y1 77.1(4)
C33 C32 C31 108.3(7)
C33 C32 Y1 77.3(4)
C31 C32 Y1 72.2(4)
C32 C33 C34 108.2(7)
C32 C33 Y1 73.7(5)
C34 C33 Y1 74.4(4)
C30 C34 C33 109.3(8)
C30 C34 Y1 74.0(4)
C33 C34 Y1 76.3(4)
C39 C35 C36 109.0(9)
C39 C35 Y1 73.6(5)
C36 C35 Y1 74.2(5)
C37 C36 C35 108.8(9)
C37 C36 Y1 74.2(5)
C35 C36 Y1 76.4(5)
C36 C37 C38 109.9(9)
C36 C37 Y1 77.2(5)
C38 C37 Y1 74.1(5)
C37 C38 C39 105.9(9)
C37 C38 Y1 75.7(5)
C39 C38 Y1 76.0(5)
C35 C39 C38 106.4(9)
C35 C39 Y1 77.2(5)
C38 C39 Y1 72.8(5)
C40 O2 C43 108.2(5)
C40 O2 Y1 127.1(4)
C43 O2 Y1 121.1(4)
O2 C40 C41 107.8(6)
C40 C41 C42 102.1(6)
C43 C42 C41 102.4(6)
O2 C43 C42 104.4(5)
O3 Y2 O4 95.47(18)
O3 Y2 C85 105.2(2)
O4 Y2 C85 130.3(2)
O3 Y2 C86 85.7(2)
O4 Y2 C86 110.4(2)
C85 Y2 C86 30.9(2)
O3 Y2 C84 92.0(2)
O4 Y2 C84 125.9(2)
C85 Y2 C84 98.4(2)
C86 Y2 C84 123.5(3)
O3 Y2 C83 84.8(2)
O4 Y2 C83 97.0(2)
C85 Y2 C83 129.1(2)
C86 Y2 C83 151.8(2)
C84 Y2 C83 30.7(2)
O3 Y2 C80 121.9(2)
O4 Y2 C80 121.3(2)
C85 Y2 C80 84.7(3)
C86 Y2 C80 115.5(2)
C84 Y2 C80 30.46(19)
C83 Y2 C80 50.4(2)
O3 Y2 C87 99.5(2)
O4 Y2 C87 81.9(2)
C85 Y2 C87 50.6(2)
C86 Y2 C87 30.57(19)
C84 Y2 C87 148.8(2)
C83 Y2 C87 175.6(2)
C80 Y2 C87 126.7(2)
O3 Y2 C81 135.68(19)
O4 Y2 C81 91.2(2)
C85 Y2 C81 103.3(2)
C86 Y2 C81 132.1(2)
C84 Y2 C81 50.5(2)
C83 Y2 C81 50.9(2)
C80 Y2 C81 30.18(19)
C87 Y2 C81 124.8(2)
O3 Y2 C82 109.6(2)
O4 Y2 C82 76.9(2)
C85 Y2 C82 132.9(2)
C86 Y2 C82 162.8(2)
C84 Y2 C82 50.4(2)
C83 Y2 C82 30.73(19)
C80 Y2 C82 50.0(2)
C87 Y2 C82 145.3(2)
C81 Y2 C82 30.65(19)
O3 Y2 C89 134.9(2)
O4 Y2 C89 109.03(19)
C85 Y2 C89 30.95(19)
C86 Y2 C89 50.6(2)
C84 Y2 C89 102.4(2)
C83 Y2 C89 126.9(2)
C80 Y2 C89 76.7(2)
C87 Y2 C89 50.0(2)
C81 Y2 C89 82.4(2)
C82 Y2 C89 112.6(2)
O3 Y2 C88 129.7(2)
O4 Y2 C88 81.54(19)
C85 Y2 C88 50.4(2)
C86 Y2 C88 50.3(2)
C84 Y2 C88 130.1(2)
C83 Y2 C88 145.5(2)
C80 Y2 C88 101.0(2)
C87 Y2 C88 30.23(18)
C81 Y2 C88 94.6(2)
C82 Y2 C88 118.3(2)
C89 Y2 C88 29.98(18)
O3 Ge2 N4 100.5(2)
O3 Ge2 N3 101.7(2)
N4 Ge2 N3 86.34(19)
Ge2 O3 Y2 152.0(3)
C51 N3 C56 119.0(5)
C51 N3 Ge2 113.8(4)
C56 N3 Ge2 123.4(4)
C54 N4 C68 121.2(5)
C54 N4 Ge2 114.4(4)
C68 N4 Ge2 122.1(4)
N3 C51 C53 122.2(5)
N3 C51 C52 120.5(5)
C53 C51 C52 117.3(5)
C54 C53 C51 126.7(6)
N4 C54 C53 123.4(5)
N4 C54 C55 119.6(5)
C53 C54 C55 116.9(5)
C61 C56 C57 120.7(5)
C61 C56 N3 119.6(5)
C57 C56 N3 119.7(5)
C58 C57 C56 118.5(5)
C58 C57 C62 120.9(5)
C56 C57 C62 120.5(5)
C59 C58 C57 121.3(6)
C58 C59 C60 119.7(6)
C59 C60 C61 121.7(6)
C60 C61 C56 118.0(5)
C60 C61 C65 119.1(5)
C56 C61 C65 122.9(5)
C57 C62 C63 113.1(5)
C57 C62 C64 113.0(5)
C63 C62 C64 108.0(6)
C66 C65 C61 112.7(5)
C66 C65 C67 111.0(5)
C61 C65 C67 109.1(5)
C73 C68 C69 120.8(5)
C73 C68 N4 119.7(5)
C69 C68 N4 119.6(5)
C70 C69 C68 118.4(5)
C70 C69 C74 117.6(5)
C68 C69 C74 124.0(5)
C71 C70 C69 121.7(6)
C72 C71 C70 118.8(6)
C71 C72 C73 122.4(6)
C72 C73 C68 117.9(5)
C72 C73 C77 119.9(5)
C68 C73 C77 122.1(5)
C76 C74 C69 113.7(5)
C76 C74 C75 112.1(6)
C69 C74 C75 109.4(6)
C73 C77 C79 110.3(6)
C73 C77 C78 111.4(6)
C79 C77 C78 111.3(6)
C84 C80 C81 109.0(6)
C84 C80 Y2 73.3(4)
C81 C80 Y2 75.4(4)
C80 C81 C82 107.2(6)
C80 C81 Y2 74.4(4)
C82 C81 Y2 74.7(4)
C83 C82 C81 108.1(6)
C83 C82 Y2 73.8(4)
C81 C82 Y2 74.6(4)
C84 C83 C82 107.0(6)
C84 C83 Y2 73.5(4)
C82 C83 Y2 75.4(4)
C80 C84 C83 108.7(6)
C80 C84 Y2 76.2(4)
C83 C84 Y2 75.8(4)
C86 C85 C89 108.0(6)
C86 C85 Y2 75.3(4)
C89 C85 Y2 77.4(4)
C85 C86 C87 108.1(6)
C85 C86 Y2 73.8(4)
C87 C86 Y2 76.5(4)
C86 C87 C88 108.1(6)
C86 C87 Y2 72.9(4)
C88 C87 Y2 76.2(4)
C89 C88 C87 108.1(6)
C89 C88 Y2 74.0(4)
C87 C88 Y2 73.6(4)
C88 C89 C85 107.7(6)
C88 C89 Y2 76.0(4)
C85 C89 Y2 71.7(4)
C90 O4 C93 104.2(5)
C90 O4 Y2 122.9(4)
C93 O4 Y2 132.3(4)
O4 C90 C91 104.1(5)
C90 C91 C92 103.1(5)
C93 C92 C91 105.4(5)
O4 C93 C92 105.4(5)

loop_
_geom_bond_atom_site_label_1
_geom_bond_atom_site_label_2
_geom_bond_distance
Y1 O1 2.066(5)
Y1 O2 2.348(5)
Y1 C38 2.616(8)
Y1 C31 2.628(8)
Y1 C37 2.636(8)
Y1 C39 2.656(8)
Y1 C36 2.672(7)
Y1 C30 2.675(7)
Y1 C32 2.690(7)
Y1 C35 2.699(8)
Y1 C34 2.709(7)
Y1 C33 2.734(7)
Ge1 O1 1.758(5)
Ge1 N1 2.056(5)
Ge1 N2 2.073(5)
N1 C1 1.339(7)
N1 C6 1.448(6)
N2 C4 1.337(7)
N2 C18 1.430(6)
C1 C3 1.403(7)
C1 C2 1.507(7)
C3 C4 1.410(7)
C4 C5 1.499(7)
C6 C11 1.403(7)
C6 C7 1.408(7)
C7 C8 1.394(7)
C7 C12 1.518(7)
C8 C9 1.381(7)
C9 C10 1.387(8)
C10 C11 1.414(7)
C11 C15 1.518(7)
C12 C14 1.525(8)
C12 C13 1.530(8)
C15 C16 1.527(8)
C15 C17 1.534(7)
C18 C19 1.393(7)
C18 C23 1.407(7)
C19 C20 1.384(7)
C19 C24 1.523(8)
C20 C21 1.382(8)
C21 C22 1.383(8)
C22 C23 1.391(7)
C23 C27 1.516(7)
C24 C25 1.528(8)
C24 C26 1.540(8)
C27 C29 1.528(8)
C27 C28 1.543(8)
C30 C34 1.355(12)
C30 C31 1.403(12)
C31 C32 1.413(12)
C32 C33 1.359(13)
C33 C34 1.376(12)
C35 C39 1.350(14)
C35 C36 1.363(14)
C36 C37 1.311(15)
C37 C38 1.369(15)
C38 C39 1.418(15)
O2 C40 1.443(9)
O2 C43 1.457(9)
C40 C41 1.504(11)
C41 C42 1.521(11)
C42 C43 1.507(10)
Y2 O3 2.059(4)
Y2 O4 2.345(5)
Y2 C85 2.611(7)
Y2 C86 2.630(7)
Y2 C84 2.631(7)
Y2 C83 2.661(7)
Y2 C80 2.668(7)
Y2 C87 2.676(7)
Y2 C81 2.681(7)
Y2 C82 2.682(7)
Y2 C89 2.685(6)
Y2 C88 2.710(6)
Ge2 O3 1.763(4)
Ge2 N4 2.059(5)
Ge2 N3 2.081(5)
N3 C51 1.327(7)
N3 C56 1.424(7)
N4 C54 1.323(7)
N4 C68 1.432(6)
C51 C53 1.406(7)
C51 C52 1.516(7)
C53 C54 1.389(7)
C54 C55 1.512(7)
C56 C61 1.403(7)
C56 C57 1.419(7)
C57 C58 1.386(7)
C57 C62 1.519(7)
C58 C59 1.374(8)
C59 C60 1.385(8)
C60 C61 1.391(7)
C61 C65 1.526(7)
C62 C63 1.534(8)
C62 C64 1.534(8)
C65 C66 1.526(7)
C65 C67 1.533(8)
C68 C73 1.408(7)
C68 C69 1.411(7)
C69 C70 1.391(7)
C69 C74 1.523(7)
C70 C71 1.386(8)
C71 C72 1.381(8)
C72 C73 1.390(7)
C73 C77 1.517(7)
C74 C76 1.519(8)
C74 C75 1.530(8)
C77 C79 1.529(8)
C77 C78 1.534(8)
C80 C84 1.392(9)
C80 C81 1.393(9)
C81 C82 1.417(9)
C82 C83 1.416(9)
C83 C84 1.400(9)
C85 C86 1.395(9)
C85 C89 1.415(9)
C86 C87 1.399(9)
C87 C88 1.405(9)
C88 C89 1.395(9)
O4 C90 1.450(8)
O4 C93 1.454(7)
C90 C91 1.508(9)
C91 C92 1.534(11)
C92 C93 1.506(9)
